data_7157225
loop_
_publ_author_name
'Aiken, Stuart'
'Anozie, Kelechi'
'de Azevedo, Orlando D. C. C.'
'Cowen, Lewis'
'Edgar, Ross J. L.'
'Gabbutt, Christopher D.'
'Heron, B. Mark'
'Lawrence, Philippa A.'
'Mills, Abby J.'
'Rice, Craig R.'
'Urquhart, Mike W. J.'
'Zonidis, Dimitrios'

_publ_section_title
;
 Expedient synthesis of highly substituted 3,4-dihydro-1,2-oxathiine
 2,2-dioxides and 1,2-oxathiine 2,2-dioxides: revisiting sulfene additions
 to enaminoketones.
;
_journal_issue 44
_journal_name_full 'Organic &amp; biomolecular chemistry'
_journal_page_first 9585
_journal_page_last 9604
_journal_paper_doi 10.1039/c9ob01657k
_journal_volume 17
_journal_year 2019
_chemical_formula_sum 'C24 H24 N4 O2'
_chemical_formula_weight 400.47
_space_group_crystal_system triclinic
_space_group_IT_number 2
_space_group_name_Hall '-P 1'
_space_group_name_H-M_alt 'P -1'
_atom_sites_solution_hydrogens geom
_audit_creation_method SHELXL-2014/7
_audit_update_record
;
2019-05-02 deposited with the CCDC.	2019-10-31 downloaded from the CCDC.
;
_cell_angle_alpha 117.55(2)
_cell_angle_beta 94.48(3)
_cell_angle_gamma 91.05(2)
_cell_formula_units_Z 2
_cell_length_a 9.145(6)
_cell_length_b 11.501(7)
_cell_length_c 11.649(8)
_cell_measurement_reflns_used 9960
_cell_measurement_temperature 150(2)
_cell_measurement_theta_max 33.12
_cell_measurement_theta_min 2.25
_cell_volume 1080.9(12)
_computing_cell_refinement 'Bruker SAINT'
_computing_data_collection 'Bruker APEX2'
_computing_data_reduction 'Bruker SAINT'
_computing_molecular_graphics 'Bruker SHELXTL'
_computing_publication_material 'Bruker SHELXTL'
_computing_structure_refinement 'SHELXL-2014 (Sheldrick 2014)'
_computing_structure_solution 'SHELXS-97 (Sheldrick 2008)'
_diffrn_ambient_temperature 150(2)
_diffrn_measured_fraction_theta_full 0.999
_diffrn_measured_fraction_theta_max 0.995
_diffrn_measurement_device_type 'Bruker APEX-II CCD'
_diffrn_measurement_method '\f and \w scans'
_diffrn_radiation_type MoK\a
_diffrn_radiation_wavelength 0.71073
_diffrn_reflns_av_R_equivalents 0.0765
_diffrn_reflns_av_unetI/netI 0.0631
_diffrn_reflns_Laue_measured_fraction_full 0.999
_diffrn_reflns_Laue_measured_fraction_max 0.995
_diffrn_reflns_limit_h_max 12
_diffrn_reflns_limit_h_min -12
_diffrn_reflns_limit_k_max 16
_diffrn_reflns_limit_k_min -16
_diffrn_reflns_limit_l_max 16
_diffrn_reflns_limit_l_min -16
_diffrn_reflns_number 31525
_diffrn_reflns_point_group_measured_fraction_full 0.999
_diffrn_reflns_point_group_measured_fraction_max 0.995
_diffrn_reflns_theta_full 25.242
_diffrn_reflns_theta_max 29.984
_diffrn_reflns_theta_min 1.981
_exptl_absorpt_coefficient_mu 0.080
_exptl_absorpt_correction_T_max 0.81
_exptl_absorpt_correction_T_min 0.69
_exptl_absorpt_correction_type multi-scan
_exptl_absorpt_process_details sadabs
_exptl_crystal_colour colourless
_exptl_crystal_density_diffrn 1.230
_exptl_crystal_description block
_exptl_crystal_F_000 424
_exptl_crystal_size_max 0.21
_exptl_crystal_size_mid 0.18
_exptl_crystal_size_min 0.16
_refine_diff_density_max 0.404
_refine_diff_density_min -0.368
_refine_diff_density_rms 0.062
_refine_ls_extinction_method none
_refine_ls_goodness_of_fit_ref 1.024
_refine_ls_hydrogen_treatment constr
_refine_ls_matrix_type full
_refine_ls_number_parameters 275
_refine_ls_number_reflns 6260
_refine_ls_number_restraints 0
_refine_ls_restrained_S_all 1.024
_refine_ls_R_factor_all 0.0920
_refine_ls_R_factor_gt 0.0610
_refine_ls_shift/su_max 0.000
_refine_ls_shift/su_mean 0.000
_refine_ls_structure_factor_coef Fsqd
_refine_ls_weighting_details 'w=1/[\s^2^(Fo^2^)+(0.0783P)^2^+0.3250P] where P=(Fo^2^+2Fc^2^)/3'
_refine_ls_weighting_scheme calc
_refine_ls_wR_factor_gt 0.1456
_refine_ls_wR_factor_ref 0.1621
_reflns_Friedel_coverage 0.000
_reflns_number_gt 4483
_reflns_number_total 6260
_reflns_threshold_expression 'I > 2\s(I)'
_cod_data_source_file c9ob01657k2.cif
_cod_data_source_block mo_ColourChem_DZ025b_0m_a
_cod_database_code 7157225
_shelx_shelxl_version_number 2014/7
_shelx_space_group_comment
;
The symmetry employed for this shelxl refinement is uniquely defined
by the following loop, which should always be used as a source of
symmetry information in preference to the above space-group names.
They are only intended as comments.
;

loop_
_space_group_symop_operation_xyz
'x, y, z'
'-x, -y, -z'

loop_
_atom_site_label
_atom_site_type_symbol
_atom_site_fract_x
_atom_site_fract_y
_atom_site_fract_z
_atom_site_U_iso_or_equiv
_atom_site_adp_type
_atom_site_occupancy
_atom_site_site_symmetry_order
_atom_site_calc_flag
_atom_site_refinement_flags_posn
_atom_site_refinement_flags_adp
N1 N 0.22633(17) 0.86900(13) 0.87556(14) 0.0358(3) Uani 1 1 d . .
N2 N 0.17585(18) 0.86527(13) 0.57232(15) 0.0403(4) Uani 1 1 d . .
N3 N 0.93919(15) 0.79233(13) 0.14506(14) 0.0303(3) Uani 1 1 d . .
N4 N 0.67974(15) 0.79031(12) 0.09774(14) 0.0282(3) Uani 1 1 d . .
O1 O 0.27968(15) 0.58816(11) 0.90488(11) 0.0355(3) Uani 1 1 d . .
O2 O 0.16271(13) 0.58061(11) 0.28241(11) 0.0314(3) Uani 1 1 d . .
C1 C 0.29837(16) 0.39986(13) 0.70357(14) 0.0210(3) Uani 1 1 d . .
C2 C 0.44223(17) 0.36021(15) 0.69642(16) 0.0290(3) Uani 1 1 d . .
H2 H 0.5218 0.4234 0.7421 0.035 Uiso 1 1 calc R U
C3 C 0.46946(19) 0.22936(16) 0.62318(19) 0.0355(4) Uani 1 1 d . .
H3 H 0.5675 0.2028 0.6173 0.043 Uiso 1 1 calc R U
C4 C 0.3524(2) 0.13691(16) 0.55817(18) 0.0371(4) Uani 1 1 d . .
H4 H 0.3708 0.0469 0.5083 0.045 Uiso 1 1 calc R U
C5 C 0.2096(2) 0.17512(15) 0.56558(18) 0.0349(4) Uani 1 1 d . .
H5 H 0.1302 0.1113 0.5217 0.042 Uiso 1 1 calc R U
C6 C 0.18203(17) 0.30673(14) 0.63721(15) 0.0267(3) Uani 1 1 d . .
H6 H 0.0840 0.3332 0.6410 0.032 Uiso 1 1 calc R U
C7 C 0.27246(15) 0.54258(14) 0.78565(14) 0.0218(3) Uani 1 1 d . .
C8 C 0.24451(15) 0.62264(13) 0.72061(13) 0.0195(3) Uani 1 1 d . .
C9 C 0.23426(16) 0.75972(14) 0.80480(14) 0.0233(3) Uani 1 1 d . .
C10 C 0.23282(15) 0.56760(13) 0.58550(14) 0.0186(3) Uani 1 1 d . .
H10 H 0.2411 0.4752 0.5433 0.022 Uiso 1 1 calc R U
C11 C 0.21157(15) 0.62004(13) 0.49963(14) 0.0202(3) Uani 1 1 d . .
C12 C 0.20035(15) 0.53803(13) 0.35935(14) 0.0212(3) Uani 1 1 d . .
C13 C 0.23455(15) 0.39605(13) 0.30553(13) 0.0195(3) Uani 1 1 d . .
C14 C 0.36890(16) 0.35686(14) 0.33689(14) 0.0233(3) Uani 1 1 d . .
H14 H 0.4395 0.4205 0.3998 0.028 Uiso 1 1 calc R U
C15 C 0.39976(17) 0.22559(15) 0.27670(16) 0.0283(3) Uani 1 1 d . .
H15 H 0.4914 0.1994 0.2983 0.034 Uiso 1 1 calc R U
C16 C 0.29695(19) 0.13253(15) 0.18498(17) 0.0313(4) Uani 1 1 d . .
H16 H 0.3186 0.0426 0.1431 0.038 Uiso 1 1 calc R U
C17 C 0.16232(18) 0.17028(15) 0.15413(16) 0.0311(4) Uani 1 1 d . .
H17 H 0.0913 0.1060 0.0924 0.037 Uiso 1 1 calc R U
C18 C 0.13164(16) 0.30139(14) 0.21318(15) 0.0244(3) Uani 1 1 d . .
H18 H 0.0401 0.3272 0.1908 0.029 Uiso 1 1 calc R U
C19 C 1.0671(2) 0.8761(2) 0.2278(3) 0.0605(6) Uani 1 1 d . .
H19A H 1.0385 0.9665 0.2770 0.091 Uiso 1 1 calc R U
H19B H 1.1444 0.8741 0.1732 0.091 Uiso 1 1 calc R U
H19C H 1.1040 0.8438 0.2883 0.091 Uiso 1 1 calc R U
C20 C 0.9709(2) 0.65479(17) 0.06812(18) 0.0384(4) Uani 1 1 d . .
H20A H 0.9571 0.6076 0.1186 0.058 Uiso 1 1 calc R U
H20B H 1.0728 0.6498 0.0463 0.058 Uiso 1 1 calc R U
H20C H 0.9043 0.6148 -0.0121 0.058 Uiso 1 1 calc R U
C21 C 0.81072(18) 0.84405(15) 0.15347(16) 0.0284(3) Uani 1 1 d . .
H21 H 0.8134 0.9360 0.2095 0.034 Uiso 1 1 calc R U
C22 C 0.6391(2) 0.65189(16) 0.00904(17) 0.0356(4) Uani 1 1 d . .
H22A H 0.6658 0.6307 -0.0780 0.053 Uiso 1 1 calc R U
H22B H 0.5329 0.6353 0.0052 0.053 Uiso 1 1 calc R U
H22C H 0.6913 0.5969 0.0405 0.053 Uiso 1 1 calc R U
C23 C 0.5575(2) 0.8766(2) 0.1195(2) 0.0481(5) Uani 1 1 d . .
H23A H 0.5920 0.9668 0.1821 0.072 Uiso 1 1 calc R U
H23B H 0.4788 0.8469 0.1541 0.072 Uiso 1 1 calc R U
H23C H 0.5201 0.8736 0.0370 0.072 Uiso 1 1 calc R U
C24 C 0.19125(17) 0.75654(14) 0.54169(15) 0.0256(3) Uani 1 1 d . .

loop_
_atom_site_aniso_label
_atom_site_aniso_U_11
_atom_site_aniso_U_22
_atom_site_aniso_U_33
_atom_site_aniso_U_23
_atom_site_aniso_U_13
_atom_site_aniso_U_12
N1 0.0396(8) 0.0207(7) 0.0326(8) 0.0007(6) 0.0008(6) -0.0021(6)
N2 0.0537(10) 0.0202(7) 0.0420(9) 0.0117(6) -0.0036(7) 0.0020(6)
N3 0.0307(7) 0.0247(7) 0.0323(7) 0.0117(6) -0.0031(6) 0.0002(5)
N4 0.0302(7) 0.0221(6) 0.0323(7) 0.0130(6) -0.0002(6) 0.0029(5)
O1 0.0550(8) 0.0289(6) 0.0185(6) 0.0074(5) 0.0046(5) 0.0029(5)
O2 0.0396(7) 0.0297(6) 0.0268(6) 0.0155(5) -0.0024(5) 0.0061(5)
C1 0.0264(7) 0.0185(7) 0.0188(7) 0.0093(6) 0.0023(5) 0.0007(5)
C2 0.0260(8) 0.0248(8) 0.0345(9) 0.0123(7) 0.0037(6) -0.0012(6)
C3 0.0333(9) 0.0269(8) 0.0477(10) 0.0171(8) 0.0106(8) 0.0101(7)
C4 0.0476(10) 0.0178(7) 0.0425(10) 0.0102(7) 0.0097(8) 0.0080(7)
C5 0.0389(9) 0.0199(8) 0.0382(10) 0.0083(7) -0.0040(7) -0.0053(7)
C6 0.0267(8) 0.0220(7) 0.0270(8) 0.0085(6) -0.0017(6) 0.0005(6)
C7 0.0209(7) 0.0191(7) 0.0208(7) 0.0058(6) 0.0009(5) -0.0020(5)
C8 0.0204(7) 0.0132(6) 0.0192(7) 0.0028(5) 0.0014(5) -0.0007(5)
C9 0.0226(7) 0.0186(7) 0.0223(7) 0.0045(6) 0.0000(5) -0.0025(5)
C10 0.0178(6) 0.0127(6) 0.0215(7) 0.0049(5) 0.0009(5) -0.0004(5)
C11 0.0212(7) 0.0134(6) 0.0225(7) 0.0059(5) -0.0005(5) -0.0001(5)
C12 0.0190(6) 0.0195(7) 0.0232(7) 0.0087(6) 0.0001(5) 0.0003(5)
C13 0.0216(7) 0.0180(6) 0.0156(6) 0.0053(5) 0.0001(5) -0.0005(5)
C14 0.0205(7) 0.0206(7) 0.0207(7) 0.0035(6) -0.0029(5) -0.0002(5)
C15 0.0236(7) 0.0245(8) 0.0315(8) 0.0085(6) 0.0022(6) 0.0062(6)
C16 0.0332(8) 0.0170(7) 0.0336(9) 0.0028(6) 0.0051(7) 0.0023(6)
C17 0.0281(8) 0.0237(8) 0.0297(8) 0.0039(6) -0.0049(6) -0.0079(6)
C18 0.0197(7) 0.0248(7) 0.0255(8) 0.0098(6) -0.0024(6) -0.0027(6)
C19 0.0379(11) 0.0476(12) 0.0808(17) 0.0207(12) -0.0156(11) -0.0108(9)
C20 0.0409(10) 0.0335(9) 0.0368(10) 0.0126(8) 0.0035(8) 0.0161(8)
C21 0.0357(9) 0.0169(7) 0.0297(8) 0.0086(6) 0.0010(6) 0.0026(6)
C22 0.0392(9) 0.0289(8) 0.0310(9) 0.0090(7) -0.0037(7) -0.0081(7)
C23 0.0381(10) 0.0417(11) 0.0701(15) 0.0303(11) 0.0051(10) 0.0134(8)
C24 0.0284(8) 0.0188(7) 0.0262(8) 0.0085(6) -0.0037(6) -0.0011(6)

loop_
_atom_type_symbol
_atom_type_description
_atom_type_scat_dispersion_real
_atom_type_scat_dispersion_imag
_atom_type_scat_source
C C 0.0033 0.0016 'International Tables Vol C Tables 4.2.6.8 and 6.1.1.4'
H H 0.0000 0.0000 'International Tables Vol C Tables 4.2.6.8 and 6.1.1.4'
N N 0.0061 0.0033 'International Tables Vol C Tables 4.2.6.8 and 6.1.1.4'
O O 0.0106 0.0060 'International Tables Vol C Tables 4.2.6.8 and 6.1.1.4'

loop_
_geom_angle_atom_site_label_1
_geom_angle_atom_site_label_2
_geom_angle_atom_site_label_3
_geom_angle
C21 N3 C20 127.58(14)
C21 N3 C19 118.74(16)
C20 N3 C19 113.52(15)
C21 N4 C22 127.70(14)
C21 N4 C23 118.17(15)
C22 N4 C23 114.06(15)
C6 C1 C2 119.64(14)
C6 C1 C7 121.41(14)
C2 C1 C7 118.94(13)
C3 C2 C1 120.30(15)
C3 C2 H2 119.8
C1 C2 H2 119.8
C2 C3 C4 119.62(16)
C2 C3 H3 120.2
C4 C3 H3 120.2
C5 C4 C3 120.47(16)
C5 C4 H4 119.8
C3 C4 H4 119.8
C4 C5 C6 120.05(15)
C4 C5 H5 120.0
C6 C5 H5 120.0
C5 C6 C1 119.92(15)
C5 C6 H6 120.0
C1 C6 H6 120.0
O1 C7 C8 122.47(14)
O1 C7 C1 119.31(13)
C8 C7 C1 118.19(13)
C10 C8 C9 123.46(13)
C10 C8 C7 121.15(13)
C9 C8 C7 115.37(13)
N1 C9 C8 177.91(16)
C11 C10 C8 133.22(13)
C11 C10 H10 113.4
C8 C10 H10 113.4
C10 C11 C24 122.93(13)
C10 C11 C12 121.94(13)
C24 C11 C12 115.05(12)
O2 C12 C11 122.34(14)
O2 C12 C13 118.59(13)
C11 C12 C13 119.07(12)
C14 C13 C18 119.24(13)
C14 C13 C12 122.49(12)
C18 C13 C12 118.08(13)
C15 C14 C13 120.31(13)
C15 C14 H14 119.8
C13 C14 H14 119.8
C14 C15 C16 119.96(15)
C14 C15 H15 120.0
C16 C15 H15 120.0
C15 C16 C17 120.20(15)
C15 C16 H16 119.9
C17 C16 H16 119.9
C18 C17 C16 120.00(14)
C18 C17 H17 120.0
C16 C17 H17 120.0
C17 C18 C13 120.29(14)
C17 C18 H18 119.9
C13 C18 H18 119.9
N3 C19 H19A 109.5
N3 C19 H19B 109.5
H19A C19 H19B 109.5
N3 C19 H19C 109.5
H19A C19 H19C 109.5
H19B C19 H19C 109.5
N3 C20 H20A 109.5
N3 C20 H20B 109.5
H20A C20 H20B 109.5
N3 C20 H20C 109.5
H20A C20 H20C 109.5
H20B C20 H20C 109.5
N4 C21 N3 130.99(15)
N4 C21 H21 114.5
N3 C21 H21 114.5
N4 C22 H22A 109.5
N4 C22 H22B 109.5
H22A C22 H22B 109.5
N4 C22 H22C 109.5
H22A C22 H22C 109.5
H22B C22 H22C 109.5
N4 C23 H23A 109.5
N4 C23 H23B 109.5
H23A C23 H23B 109.5
N4 C23 H23C 109.5
H23A C23 H23C 109.5
H23B C23 H23C 109.5
N2 C24 C11 178.27(18)

loop_
_geom_bond_atom_site_label_1
_geom_bond_atom_site_label_2
_geom_bond_distance
N1 C9 1.148(2)
N2 C24 1.146(2)
N3 C21 1.317(2)
N3 C20 1.461(2)
N3 C19 1.466(2)
N4 C21 1.311(2)
N4 C22 1.462(2)
N4 C23 1.466(2)
O1 C7 1.233(2)
O2 C12 1.2353(18)
C1 C6 1.393(2)
C1 C2 1.396(2)
C1 C7 1.504(2)
C2 C3 1.383(2)
C2 H2 0.9500
C3 C4 1.392(3)
C3 H3 0.9500
C4 C5 1.382(3)
C4 H4 0.9500
C5 C6 1.389(2)
C5 H5 0.9500
C6 H6 0.9500
C7 C8 1.453(2)
C8 C10 1.392(2)
C8 C9 1.430(2)
C10 C11 1.391(2)
C10 H10 0.9500
C11 C24 1.433(2)
C11 C12 1.454(2)
C12 C13 1.503(2)
C13 C14 1.396(2)
C13 C18 1.396(2)
C14 C15 1.385(2)
C14 H14 0.9500
C15 C16 1.385(2)
C15 H15 0.9500
C16 C17 1.389(2)
C16 H16 0.9500
C17 C18 1.383(2)
C17 H17 0.9500
C18 H18 0.9500
C19 H19A 0.9800
C19 H19B 0.9800
C19 H19C 0.9800
C20 H20A 0.9800
C20 H20B 0.9800
C20 H20C 0.9800
C21 H21 0.9500
C22 H22A 0.9800
C22 H22B 0.9800
C22 H22C 0.9800
C23 H23A 0.9800
C23 H23B 0.9800
C23 H23C 0.9800
